data_7056261
loop_
_publ_author_name
'Cheng, Meiling'
'Wang, Qinghua'
'Bao, Jinting'
'Wu, Yujuan'
'Sun, Lin'
'Yang, Bingxin'
'Liu, Qi'

_publ_section_title
;
 Synthesis and structural diversity of d10 metal coordination polymers
 constructed from new semi-rigid bis(3-methyl-1H-pyrazole-4-carboxylic
 acid)alkane ligands
;
_journal_name_full 'New J. Chem.'
_journal_paper_doi 10.1039/C7NJ00835J
_journal_year 2017
_chemical_formula_moiety 'C14 H19 N5 O6 Zn'
_chemical_formula_sum 'C14 H19 N5 O6 Zn'
_chemical_formula_weight 418.71
_chemical_name_systematic
; 
 ? 
;
_space_group_IT_number 19
_symmetry_cell_setting orthorhombic
_symmetry_space_group_name_Hall 'P 2ac 2ab'
_symmetry_space_group_name_H-M 'P 21 21 21'
_atom_sites_solution_hydrogens geom
_atom_sites_solution_primary direct
_atom_sites_solution_secondary difmap
_audit_creation_method SHELXL-97
_audit_update_record
;
2017-02-24 deposited with the CCDC.
2017-05-10 downloaded from the CCDC.
;
_cell_angle_alpha 90.00
_cell_angle_beta 90.00
_cell_angle_gamma 90.00
_cell_formula_units_Z 4
_cell_length_a 8.5459(4)
_cell_length_b 9.4075(5)
_cell_length_c 21.8986(11)
_cell_measurement_reflns_used 3698
_cell_measurement_temperature 296(2)
_cell_measurement_theta_max 24.078
_cell_measurement_theta_min 2.558
_cell_volume 1760.55(15)
_computing_cell_refinement 'Bruker APEX II'
_computing_data_collection 'Bruker APEX II'
_computing_data_reduction 'Bruker SAINT'
_computing_molecular_graphics 'Bruker SHELXTL'
_computing_publication_material 'Bruker SHELXTL'
_computing_structure_refinement 'SHELXL-97 (Sheldrick, 1997)'
_computing_structure_solution 'SHELXS-97 (Sheldrick, 1990)'
_diffrn_ambient_temperature 296(2)
_diffrn_measured_fraction_theta_full 0.994
_diffrn_measured_fraction_theta_max 0.994
_diffrn_measurement_device_type 'CCD area detector'
_diffrn_measurement_method 'phi and omega scans'
_diffrn_radiation_monochromator graphite
_diffrn_radiation_source 'fine-focus sealed tube'
_diffrn_radiation_type MoK\a
_diffrn_radiation_wavelength 0.71073
_diffrn_reflns_av_R_equivalents 0.0333
_diffrn_reflns_av_sigmaI/netI 0.0438
_diffrn_reflns_limit_h_max 10
_diffrn_reflns_limit_h_min -9
_diffrn_reflns_limit_k_max 9
_diffrn_reflns_limit_k_min -11
_diffrn_reflns_limit_l_max 17
_diffrn_reflns_limit_l_min -26
_diffrn_reflns_number 9704
_diffrn_reflns_theta_full 25.00
_diffrn_reflns_theta_max 25.00
_diffrn_reflns_theta_min 1.86
_exptl_absorpt_coefficient_mu 1.437
_exptl_absorpt_correction_T_max 0.7620
_exptl_absorpt_correction_T_min 0.7063
_exptl_absorpt_correction_type multi-scan
_exptl_absorpt_process_details SADABS
_exptl_crystal_colour COLORLESS
_exptl_crystal_density_diffrn 1.580
_exptl_crystal_density_method 'not measured'
_exptl_crystal_description BLOCK
_exptl_crystal_F_000 864
_exptl_crystal_size_max 0.26
_exptl_crystal_size_mid 0.22
_exptl_crystal_size_min 0.20
_refine_diff_density_max 0.292
_refine_diff_density_min -0.278
_refine_diff_density_rms 0.045
_refine_ls_abs_structure_details 'Flack H D (1983), Acta Cryst. A39, 876-881'
_refine_ls_abs_structure_Flack 0.024(11)
_refine_ls_extinction_method none
_refine_ls_goodness_of_fit_ref 1.060
_refine_ls_hydrogen_treatment constr
_refine_ls_matrix_type full
_refine_ls_number_parameters 233
_refine_ls_number_reflns 3064
_refine_ls_number_restraints 4
_refine_ls_restrained_S_all 1.061
_refine_ls_R_factor_all 0.0313
_refine_ls_R_factor_gt 0.0277
_refine_ls_shift/su_max 0.000
_refine_ls_shift/su_mean 0.000
_refine_ls_structure_factor_coef Fsqd
_refine_ls_weighting_details 'calc w=1/[\s^2^(Fo^2^)+(0.0252P)^2^+0.2229P] where P=(Fo^2^+2Fc^2^)/3'
_refine_ls_weighting_scheme calc
_refine_ls_wR_factor_gt 0.0651
_refine_ls_wR_factor_ref 0.0662
_reflns_number_gt 2847
_reflns_number_total 3064
_reflns_threshold_expression >2sigma(I)
_cod_data_source_file c7nj00835j2.cif
_cod_data_source_block mo_121025a_0m
_cod_depositor_comments
;
The following automatic conversions were performed:

'_exptl_absorpt_correction_type' value 'MULTI-SCAN' changed to
'multi-scan' according to
/home/data/users/saulius/crontab/automatic-downloads/rss-feeds/RSC/lib/dictionaries/cif_core.dic
dictionary named 'cif_core.dic' version 2.4.2 from 2011-04-26.

Automatic conversion script
Id: cif_fix_values 4973 2017-02-22 13:04:09Z antanas 
;
_cod_database_code 7056261

loop_
_symmetry_equiv_pos_as_xyz
'x, y, z'
'-x+1/2, -y, z+1/2'
'-x, y+1/2, -z+1/2'
'x+1/2, -y+1/2, -z'

loop_
_atom_site_label
_atom_site_type_symbol
_atom_site_fract_x
_atom_site_fract_y
_atom_site_fract_z
_atom_site_U_iso_or_equiv
_atom_site_adp_type
_atom_site_occupancy
_atom_site_symmetry_multiplicity
_atom_site_calc_flag
_atom_site_refinement_flags
C1 C 0.0039(4) 1.1009(4) 0.22767(17) 0.0490(9) Uani 1 1 d .
H1A H -0.0010 1.0631 0.2683 0.074 Uiso 1 1 calc R
H1B H -0.0879 1.0730 0.2054 0.074 Uiso 1 1 calc R
H1C H 0.0092 1.2028 0.2295 0.074 Uiso 1 1 calc R
C2 C 0.1446(3) 1.0455(3) 0.19644(12) 0.0281(6) Uani 1 1 d .
C3 C 0.1643(3) 0.9379(3) 0.15356(12) 0.0290(6) Uani 1 1 d .
C4 C 0.0433(3) 0.8481(3) 0.12497(12) 0.0314(7) Uani 1 1 d U
C5 C 0.3249(3) 0.9347(3) 0.14191(14) 0.0366(7) Uani 1 1 d .
H5 H 0.3714 0.8722 0.1145 0.044 Uiso 1 1 calc R
C6 C 0.3354(3) 1.2179(3) 0.24379(12) 0.0299(7) Uani 1 1 d .
H6A H 0.2489 1.2457 0.2698 0.036 Uiso 1 1 calc R
H6B H 0.4229 1.1923 0.2698 0.036 Uiso 1 1 calc R
C7 C 0.6663(3) 1.2928(3) 0.20328(13) 0.0362(7) Uani 1 1 d .
H7A H 0.6812 1.3007 0.2466 0.054 Uiso 1 1 calc R
H7B H 0.7550 1.3325 0.1825 0.054 Uiso 1 1 calc R
H7C H 0.6554 1.1945 0.1924 0.054 Uiso 1 1 calc R
C8 C 0.5218(3) 1.3718(3) 0.18521(12) 0.0252(6) Uani 1 1 d .
C9 C 0.5006(3) 1.4867(3) 0.14637(12) 0.0263(6) Uani 1 1 d .
C10 C 0.6206(3) 1.5677(3) 0.11370(12) 0.0312(6) Uani 1 1 d .
C11 C 0.3383(3) 1.5100(3) 0.14667(13) 0.0338(7) Uani 1 1 d .
H11 H 0.2894 1.5816 0.1244 0.041 Uiso 1 1 calc R
C12 C 0.0180(4) 0.4257(4) 0.04087(16) 0.0481(8) Uani 1 1 d U
H12 H -0.0031 0.4101 0.0820 0.058 Uiso 1 1 calc R
C13 C 0.1638(7) 0.3604(6) -0.04867(18) 0.0941(12) Uani 1 1 d U
H13A H 0.1030 0.4362 -0.0660 0.141 Uiso 1 1 calc R
H13B H 0.1473 0.2751 -0.0718 0.141 Uiso 1 1 calc R
H13C H 0.2727 0.3854 -0.0497 0.141 Uiso 1 1 calc R
C14 C 0.1845(6) 0.2197(6) 0.04608(19) 0.0941(12) Uani 1 1 d U
H14A H 0.1594 0.2284 0.0886 0.141 Uiso 1 1 calc R
H14B H 0.2961 0.2205 0.0410 0.141 Uiso 1 1 calc R
H14C H 0.1429 0.1321 0.0306 0.141 Uiso 1 1 calc R
N1 N 0.4036(3) 1.0296(3) 0.17378(11) 0.0387(6) Uani 1 1 d .
N2 N 0.2902(3) 1.0965(3) 0.20739(11) 0.0285(5) Uani 1 1 d .
N3 N 0.3792(2) 1.3357(2) 0.20525(9) 0.0264(5) Uani 1 1 d .
N4 N 0.2632(3) 1.4198(3) 0.18179(11) 0.0361(6) Uani 1 1 d .
N5 N 0.1168(4) 0.3376(3) 0.01292(12) 0.0571(8) Uani 1 1 d U
O1 O 0.0872(2) 0.7552(2) 0.08656(9) 0.0359(5) Uani 1 1 d U
O2 O -0.0986(2) 0.8611(2) 0.13696(10) 0.0440(6) Uani 1 1 d .
O4 O 0.7628(2) 1.5507(2) 0.12758(10) 0.0419(5) Uani 1 1 d .
O3 O 0.5832(2) 1.6555(2) 0.07303(10) 0.0497(6) Uani 1 1 d .
O6 O -0.1785(2) 0.8109(2) -0.00604(8) 0.0390(5) Uani 1 1 d .
H6X H -0.0980 0.8219 -0.0314 0.059 Uiso 1 1 d R
H6Y H -0.2560 0.7657 -0.0293 0.059 Uiso 1 1 d R
O5 O -0.0461(3) 0.5246(3) 0.01606(10) 0.0495(6) Uani 1 1 d .
Zn1 Zn -0.14065(4) 0.68915(4) 0.067074(14) 0.03207(10) Uani 1 1 d .

loop_
_atom_site_aniso_label
_atom_site_aniso_U_11
_atom_site_aniso_U_22
_atom_site_aniso_U_33
_atom_site_aniso_U_23
_atom_site_aniso_U_13
_atom_site_aniso_U_12
C1 0.0310(18) 0.050(2) 0.066(3) -0.0115(18) 0.0049(16) 0.0018(16)
C2 0.0255(14) 0.0248(14) 0.0338(15) 0.0066(11) -0.0008(13) 0.0015(14)
C3 0.0270(15) 0.0267(15) 0.0332(15) 0.0063(11) -0.0011(12) -0.0042(13)
C4 0.0325(16) 0.0315(17) 0.0303(16) 0.0079(12) -0.0022(12) -0.0060(13)
C5 0.0349(17) 0.0368(18) 0.0380(17) -0.0084(13) 0.0052(13) -0.0043(14)
C6 0.0339(16) 0.0304(16) 0.0255(14) 0.0013(10) -0.0005(11) -0.0042(13)
C7 0.0310(16) 0.0358(17) 0.0419(16) 0.0033(13) -0.0063(12) -0.0008(14)
C8 0.0235(13) 0.0263(15) 0.0256(15) -0.0063(11) -0.0020(11) -0.0017(12)
C9 0.0244(15) 0.0259(15) 0.0286(15) 0.0007(12) 0.0016(11) -0.0042(12)
C10 0.0318(16) 0.0302(15) 0.0315(15) -0.0034(12) 0.0088(13) -0.0080(14)
C11 0.0313(17) 0.0312(16) 0.0389(17) 0.0134(12) -0.0015(13) 0.0009(14)
C12 0.055(2) 0.046(2) 0.043(2) -0.0041(15) 0.0000(15) -0.0029(16)
C13 0.129(3) 0.092(3) 0.0607(19) -0.0012(17) 0.0057(19) 0.045(2)
C14 0.129(3) 0.092(3) 0.0607(19) -0.0012(17) 0.0057(19) 0.045(2)
N1 0.0279(13) 0.0422(16) 0.0458(15) -0.0092(12) 0.0069(11) -0.0049(12)
N2 0.0285(12) 0.0288(13) 0.0283(13) -0.0030(10) 0.0042(10) -0.0031(10)
N3 0.0265(12) 0.0265(12) 0.0262(11) 0.0011(9) -0.0012(9) 0.0003(11)
N4 0.0285(13) 0.0363(15) 0.0436(16) 0.0077(11) 0.0033(11) 0.0028(12)
N5 0.068(2) 0.058(2) 0.0447(16) -0.0082(13) -0.0061(14) 0.0144(16)
O1 0.0316(11) 0.0364(11) 0.0397(12) -0.0082(9) -0.0011(8) -0.0026(9)
O2 0.0292(12) 0.0505(14) 0.0523(13) -0.0110(10) -0.0003(9) -0.0076(10)
O4 0.0300(12) 0.0463(14) 0.0495(14) 0.0046(10) 0.0061(9) -0.0119(11)
O3 0.0473(12) 0.0527(15) 0.0490(13) 0.0244(12) 0.0028(10) -0.0083(11)
O6 0.0340(11) 0.0492(13) 0.0338(11) 0.0056(10) -0.0024(8) -0.0048(11)
O5 0.0634(16) 0.0387(14) 0.0463(14) -0.0061(11) -0.0025(12) 0.0043(13)
Zn1 0.03118(17) 0.03378(17) 0.03126(17) 0.00168(14) 0.00147(14) -0.00778(16)

loop_
_atom_type_symbol
_atom_type_description
_atom_type_scat_dispersion_real
_atom_type_scat_dispersion_imag
_atom_type_scat_source
C C 0.0033 0.0016 'International Tables Vol C Tables 4.2.6.8 and 6.1.1.4'
H H 0.0000 0.0000 'International Tables Vol C Tables 4.2.6.8 and 6.1.1.4'
N N 0.0061 0.0033 'International Tables Vol C Tables 4.2.6.8 and 6.1.1.4'
O O 0.0106 0.0060 'International Tables Vol C Tables 4.2.6.8 and 6.1.1.4'
Zn Zn 0.2839 1.4301 'International Tables Vol C Tables 4.2.6.8 and 6.1.1.4'

loop_
_geom_angle_atom_site_label_1
_geom_angle_atom_site_label_2
_geom_angle_atom_site_label_3
_geom_angle
_geom_angle_site_symmetry_1
_geom_angle_site_symmetry_3
C2 C1 H1A 109.5 . .
C2 C1 H1B 109.5 . .
H1A C1 H1B 109.5 . .
C2 C1 H1C 109.5 . .
H1A C1 H1C 109.5 . .
H1B C1 H1C 109.5 . .
N2 C2 C3 105.4(2) . .
N2 C2 C1 122.7(3) . .
C3 C2 C1 131.9(3) . .
C2 C3 C5 104.9(3) . .
C2 C3 C4 128.2(3) . .
C5 C3 C4 126.8(3) . .
O2 C4 O1 119.6(3) . .
O2 C4 C3 122.5(3) . .
O1 C4 C3 117.9(3) . .
N1 C5 C3 113.0(3) . .
N1 C5 H5 123.5 . .
C3 C5 H5 123.5 . .
N3 C6 N2 110.7(2) . .
N3 C6 H6A 109.5 . .
N2 C6 H6A 109.5 . .
N3 C6 H6B 109.5 . .
N2 C6 H6B 109.5 . .
H6A C6 H6B 108.1 . .
C8 C7 H7A 109.5 . .
C8 C7 H7B 109.5 . .
H7A C7 H7B 109.5 . .
C8 C7 H7C 109.5 . .
H7A C7 H7C 109.5 . .
H7B C7 H7C 109.5 . .
N3 C8 C9 106.2(2) . .
N3 C8 C7 122.6(3) . .
C9 C8 C7 131.2(3) . .
C8 C9 C11 104.4(2) . .
C8 C9 C10 127.8(3) . .
C11 C9 C10 127.8(3) . .
O3 C10 O4 119.9(3) . .
O3 C10 C9 120.7(3) . .
O4 C10 C9 119.4(3) . .
O3 C10 Zn1 68.01(15) . 1_665
O4 C10 Zn1 51.95(14) . 1_665
C9 C10 Zn1 171.3(2) . 1_665
N4 C11 C9 112.6(3) . .
N4 C11 H11 123.7 . .
C9 C11 H11 123.7 . .
O5 C12 N5 124.0(3) . .
O5 C12 H12 118.0 . .
N5 C12 H12 118.0 . .
N5 C13 H13A 109.5 . .
N5 C13 H13B 109.5 . .
H13A C13 H13B 109.5 . .
N5 C13 H13C 109.5 . .
H13A C13 H13C 109.5 . .
H13B C13 H13C 109.5 . .
N5 C14 H14A 109.5 . .
N5 C14 H14B 109.5 . .
H14A C14 H14B 109.5 . .
N5 C14 H14C 109.5 . .
H14A C14 H14C 109.5 . .
H14B C14 H14C 109.5 . .
C5 N1 N2 103.6(2) . .
C2 N2 N1 113.1(2) . .
C2 N2 C6 128.5(2) . .
N1 N2 C6 118.1(2) . .
C8 N3 N4 113.0(2) . .
C8 N3 C6 128.5(2) . .
N4 N3 C6 118.4(2) . .
C11 N4 N3 103.8(2) . .
C12 N5 C13 121.3(3) . .
C12 N5 C14 120.0(3) . .
C13 N5 C14 118.6(3) . .
C4 O1 Zn1 93.69(17) . .
C4 O2 Zn1 86.66(17) . .
C10 O4 Zn1 98.78(18) . 1_665
C10 O3 Zn1 82.76(17) . 1_665
Zn1 O6 H6X 116.2 . .
Zn1 O6 H6Y 106.8 . .
H6X O6 H6Y 105.1 . .
C12 O5 Zn1 120.6(2) . .
O6 Zn1 O4 145.58(8) . 1_445
O6 Zn1 O5 93.41(9) . .
O4 Zn1 O5 91.78(10) 1_445 .
O6 Zn1 O1 98.31(8) . .
O4 Zn1 O1 115.86(8) 1_445 .
O5 Zn1 O1 88.21(9) . .
O6 Zn1 O2 99.13(9) . .
O4 Zn1 O2 94.69(9) 1_445 .
O5 Zn1 O2 147.05(9) . .
O1 Zn1 O2 59.97(7) . .
O6 Zn1 O3 87.68(7) . 1_445
O4 Zn1 O3 58.50(8) 1_445 1_445
O5 Zn1 O3 108.43(9) . 1_445
O1 Zn1 O3 162.04(8) . 1_445
O2 Zn1 O3 102.45(8) . 1_445
O6 Zn1 C10 116.64(9) . 1_445
O4 Zn1 C10 29.27(9) 1_445 1_445
O5 Zn1 C10 101.13(9) . 1_445
O1 Zn1 C10 142.86(8) . 1_445
O2 Zn1 C10 100.19(8) . 1_445
O3 Zn1 C10 29.23(8) 1_445 1_445

loop_
_geom_bond_atom_site_label_1
_geom_bond_atom_site_label_2
_geom_bond_distance
_geom_bond_site_symmetry_2
C1 C2 1.478(4) .
C1 H1A 0.9600 .
C1 H1B 0.9600 .
C1 H1C 0.9600 .
C2 N2 1.355(4) .
C2 C3 1.391(4) .
C3 C5 1.396(4) .
C3 C4 1.475(4) .
C4 O2 1.247(3) .
C4 O1 1.270(4) .
C5 N1 1.318(4) .
C5 H5 0.9300 .
C6 N3 1.443(3) .
C6 N2 1.445(3) .
C6 H6A 0.9700 .
C6 H6B 0.9700 .
C7 C8 1.494(4) .
C7 H7A 0.9600 .
C7 H7B 0.9600 .
C7 H7C 0.9600 .
C8 N3 1.339(3) .
C8 C9 1.387(4) .
C9 C11 1.404(4) .
C9 C10 1.464(4) .
C10 O3 1.256(3) .
C10 O4 1.263(4) .
C10 Zn1 2.552(3) 1_665
C11 N4 1.313(4) .
C11 H11 0.9300 .
C12 O5 1.208(4) .
C12 N5 1.332(4) .
C12 H12 0.9300 .
C13 N5 1.423(5) .
C13 H13A 0.9600 .
C13 H13B 0.9600 .
C13 H13C 0.9600 .
C14 N5 1.446(5) .
C14 H14A 0.9600 .
C14 H14B 0.9600 .
C14 H14C 0.9600 .
N1 N2 1.370(3) .
N3 N4 1.369(3) .
O1 Zn1 2.0882(19) .
O2 Zn1 2.255(2) .
O4 Zn1 2.033(2) 1_665
O3 Zn1 2.385(2) 1_665
O6 Zn1 1.995(2) .
O6 H6X 0.8898 .
O6 H6Y 0.9369 .
O5 Zn1 2.073(2) .
Zn1 O4 2.033(2) 1_445
Zn1 O3 2.385(2) 1_445
Zn1 C10 2.552(3) 1_445
